data_7013745
loop_
_publ_author_name
'Rheingold, Arnold L.'
'Liable-Sands, Louise M'
'Golen, James A.'
'Yap, Glenn P. A.'
'Trofimenko, Swiatoslaw'

_publ_section_title
;
 The coordination chemistry of the
 hydrotris(3-diphenylmethylpyrazol-1-yl)borate (Tp(CHPh2)) ligand.
;
_journal_issue 4
_journal_name_full 'Dalton transactions (Cambridge, England : 2003)'
_journal_page_first 598
_journal_page_last 604
_journal_paper_doi 10.1039/b313785f
_journal_year 2004
_chemical_formula_sum 'C58 H61 B N10 Ni O3 S'
_chemical_formula_weight 1047.75
_chemical_name_systematic
;
?
;
_space_group_IT_number 14
_symmetry_cell_setting monoclinic
_symmetry_space_group_name_Hall '-P 2ybc'
_symmetry_space_group_name_H-M 'P 1 21/c 1'
_atom_sites_solution_hydrogens geom
_atom_sites_solution_primary direct
_atom_sites_solution_secondary difmap
_audit_creation_method SHELXL-97
_cell_angle_alpha 90.00
_cell_angle_beta 102.506(2)
_cell_angle_gamma 90.00
_cell_formula_units_Z 4
_cell_length_a 12.1721(8)
_cell_length_b 20.9729(14)
_cell_length_c 21.7412(15)
_cell_measurement_temperature 173(2)
_cell_volume 5418.5(6)
_computing_cell_refinement 'Bruker SMART'
_computing_data_collection 'Bruker SMART'
_computing_data_reduction 'Bruker SHELXTL'
_computing_molecular_graphics 'Bruker SHELXTL'
_computing_publication_material 'Bruker SHELXTL'
_computing_structure_refinement 'SHELXL-97 (Sheldrick, 1997)'
_computing_structure_solution 'SHELXS-97 (Sheldrick, 1990)'
_diffrn_ambient_temperature 173(2)
_diffrn_measured_fraction_theta_full 0.836
_diffrn_measured_fraction_theta_max 0.836
_diffrn_measurement_device_type 'CCD area detector'
_diffrn_measurement_method 'phi and omega scans'
_diffrn_radiation_monochromator graphite
_diffrn_radiation_source 'fine-focus sealed tube'
_diffrn_radiation_type MoK\a
_diffrn_radiation_wavelength 0.71073
_diffrn_reflns_av_R_equivalents 0.0453
_diffrn_reflns_av_sigmaI/netI 0.0599
_diffrn_reflns_limit_h_max 15
_diffrn_reflns_limit_h_min -15
_diffrn_reflns_limit_k_max 27
_diffrn_reflns_limit_k_min -26
_diffrn_reflns_limit_l_max 22
_diffrn_reflns_limit_l_min -25
_diffrn_reflns_number 25677
_diffrn_reflns_theta_full 27.50
_diffrn_reflns_theta_max 27.50
_diffrn_reflns_theta_min 1.71
_exptl_absorpt_coefficient_mu 0.451
_exptl_absorpt_correction_T_max 0.9355
_exptl_absorpt_correction_T_min 0.8766
_exptl_absorpt_correction_type empirical
_exptl_absorpt_process_details SADABS
_exptl_crystal_colour blue
_exptl_crystal_density_diffrn 1.284
_exptl_crystal_density_method 'not measured'
_exptl_crystal_description block
_exptl_crystal_F_000 2208
_exptl_crystal_size_max 0.30
_exptl_crystal_size_mid 0.30
_exptl_crystal_size_min 0.15
_refine_diff_density_max 0.709
_refine_diff_density_min -0.375
_refine_diff_density_rms 0.053
_refine_ls_extinction_method none
_refine_ls_goodness_of_fit_ref 1.015
_refine_ls_hydrogen_treatment mixed
_refine_ls_matrix_type full
_refine_ls_number_parameters 671
_refine_ls_number_reflns 10411
_refine_ls_number_restraints 0
_refine_ls_restrained_S_all 1.015
_refine_ls_R_factor_all 0.0793
_refine_ls_R_factor_gt 0.0436
_refine_ls_shift/su_max 0.002
_refine_ls_shift/su_mean 0.000
_refine_ls_structure_factor_coef Fsqd
_refine_ls_weighting_details 'calc w=1/[\s^2^(Fo^2^)+(0.0632P)^2^+0.0000P] where P=(Fo^2^+2Fc^2^)/3'
_refine_ls_weighting_scheme calc
_refine_ls_wR_factor_gt 0.1070
_refine_ls_wR_factor_ref 0.1210
_reflns_number_gt 6895
_reflns_number_total 10411
_reflns_threshold_expression >2sigma(I)
_cod_data_source_file b313785f.txt
_cod_data_source_block trof106
_cod_depositor_comments
;
The following automatic conversions were performed:
'_symmetry_cell_setting' value 'Monoclinic' changed to 'monoclinic'
according to '/home/saulius/struct/CIF-dictionaries/cif_core.dic'
dictionary named 'cif_core.dic' version 2.4.1 from
2010-06-29.

'_exptl_absorpt_correction_type' value 'Empirical' changed to
'empirical' according to
'/home/saulius/struct/CIF-dictionaries/cif_core.dic' dictionary named
'cif_core.dic' version 2.4.1 from 2010-06-29.

Automatic conversion script
Id: cif_fix_enum 1527 2010-12-29 10:47:43Z saulius 
;
_cod_original_cell_volume 5418.5(11)
_cod_original_sg_symbol_H-M P2(1)/c
_cod_database_code 7013745

loop_
_symmetry_equiv_pos_as_xyz
'x, y, z'
'-x, y+1/2, -z+1/2'
'-x, -y, -z'
'x, -y-1/2, z-1/2'

loop_
_atom_site_label
_atom_site_type_symbol
_atom_site_fract_x
_atom_site_fract_y
_atom_site_fract_z
_atom_site_U_iso_or_equiv
_atom_site_adp_type
_atom_site_occupancy
_atom_site_symmetry_multiplicity
_atom_site_calc_flag
_atom_site_refinement_flags
_atom_site_disorder_assembly
_atom_site_disorder_group
Ni1 Ni -1.73294(2) 0.098532(13) 0.792358(16) 0.02074(10) Uani 1 1 d . . .
S1 S -1.48824(7) 0.23260(5) 0.70585(6) 0.0777(4) Uani 1 1 d . . .
O1 O -1.63287(14) 0.14562(8) 0.86923(9) 0.0271(4) Uani 1 1 d . . .
O2 O -1.83076(14) 0.18166(7) 0.77588(9) 0.0273(4) Uani 1 1 d . . .
N1 N -1.83926(16) 0.06207(9) 0.85082(10) 0.0222(5) Uani 1 1 d . . .
N2 N -1.86896(16) -0.00077(9) 0.84106(10) 0.0227(5) Uani 1 1 d . . .
N3 N -1.63257(17) 0.14165(9) 0.73893(11) 0.0272(5) Uani 1 1 d . . .
N4 N -1.52756(18) 0.15284(10) 0.96847(11) 0.0306(6) Uani 1 1 d . . .
N5 N -1.8388(2) 0.28942(9) 0.77070(11) 0.0355(6) Uani 1 1 d . . .
N21 N -1.63696(16) 0.01367(8) 0.80841(10) 0.0221(5) Uani 1 1 d . . .
N22 N -1.69582(16) -0.04193(8) 0.80717(10) 0.0235(5) Uani 1 1 d . . .
N41 N -1.84123(17) 0.05117(8) 0.71691(10) 0.0217(5) Uani 1 1 d . . .
N42 N -1.86784(16) -0.01073(8) 0.72760(10) 0.0228(5) Uani 1 1 d . . .
C1 C -1.9067(2) 0.08660(11) 0.88595(13) 0.0242(6) Uani 1 1 d . . .
C2 C -1.9819(2) 0.04000(12) 0.89807(14) 0.0287(6) Uani 1 1 d . . .
H2A H -2.0390 0.0447 0.9214 0.034 Uiso 1 1 calc R . .
C3 C -1.9550(2) -0.01369(12) 0.86879(13) 0.0269(6) Uani 1 1 d . . .
H3B H -1.9914 -0.0538 0.8682 0.032 Uiso 1 1 calc R . .
C4 C -1.8962(2) 0.15548(11) 0.90675(13) 0.0260(6) Uani 1 1 d . . .
H4A H -1.8405 0.1752 0.8847 0.031 Uiso 1 1 calc R . .
C5 C -2.0071(2) 0.19240(12) 0.88384(14) 0.0298(7) Uani 1 1 d . . .
C6 C -2.0332(2) 0.24475(13) 0.91705(16) 0.0423(8) Uani 1 1 d . . .
H6A H -1.9840 0.2568 0.9554 0.051 Uiso 1 1 calc R . .
C7 C -2.1308(3) 0.27974(15) 0.89455(17) 0.0542(10) Uani 1 1 d . . .
H7A H -2.1478 0.3154 0.9178 0.065 Uiso 1 1 calc R . .
C8 C -2.2030(3) 0.26310(14) 0.83892(17) 0.0486(9) Uani 1 1 d . . .
H8A H -2.2692 0.2873 0.8235 0.058 Uiso 1 1 calc R . .
C9 C -2.1781(2) 0.21072(14) 0.80582(16) 0.0430(8) Uani 1 1 d . . .
H9A H -2.2279 0.1983 0.7678 0.052 Uiso 1 1 calc R . .
C10 C -2.0802(2) 0.17615(13) 0.82820(14) 0.0353(7) Uani 1 1 d . . .
H10A H -2.0632 0.1407 0.8047 0.042 Uiso 1 1 calc R . .
C11 C -1.8462(2) 0.16305(11) 0.97743(13) 0.0258(6) Uani 1 1 d . . .
C12 C -1.7644(2) 0.20962(12) 0.99727(14) 0.0316(7) Uani 1 1 d . . .
H12A H -1.7430 0.2367 0.9669 0.038 Uiso 1 1 calc R . .
C13 C -1.7136(2) 0.21721(13) 1.06052(15) 0.0353(8) Uani 1 1 d . . .
H13A H -1.6581 0.2493 1.0728 0.042 Uiso 1 1 calc R . .
C14 C -1.7432(2) 0.17849(13) 1.10559(15) 0.0358(7) Uani 1 1 d . . .
H14A H -1.7084 0.1834 1.1488 0.043 Uiso 1 1 calc R . .
C15 C -1.8248(2) 0.13223(13) 1.08650(15) 0.0379(7) Uani 1 1 d . . .
H15A H -1.8458 0.1051 1.1170 0.046 Uiso 1 1 calc R . .
C16 C -1.8760(2) 0.12495(12) 1.02366(14) 0.0323(7) Uani 1 1 d . . .
H16A H -1.9326 0.0934 1.0118 0.039 Uiso 1 1 calc R . .
C21 C -1.5294(2) -0.00298(11) 0.81180(13) 0.0230(6) Uani 1 1 d . . .
C22 C -1.5198(2) -0.06954(11) 0.81197(13) 0.0290(6) Uani 1 1 d . . .
H22A H -1.4534 -0.0939 0.8137 0.035 Uiso 1 1 calc R . .
C23 C -1.6261(2) -0.09189(11) 0.80906(13) 0.0267(6) Uani 1 1 d . . .
H23A H -1.6472 -0.1355 0.8085 0.032 Uiso 1 1 calc R . .
C24 C -1.43929(19) 0.04720(11) 0.81373(13) 0.0243(6) Uani 1 1 d . . .
H24A H -1.4799 0.0884 0.8021 0.029 Uiso 1 1 calc R . .
C25 C -1.3730(2) 0.03422(11) 0.76240(14) 0.0270(6) Uani 1 1 d . . .
C26 C -1.4306(2) 0.03150(13) 0.70019(16) 0.0396(8) Uani 1 1 d . . .
H26A H -1.5100 0.0368 0.6903 0.047 Uiso 1 1 calc R . .
C27 C -1.3745(3) 0.02112(14) 0.65191(16) 0.0450(8) Uani 1 1 d . . .
H27A H -1.4156 0.0189 0.6095 0.054 Uiso 1 1 calc R . .
C28 C -1.2587(3) 0.01396(13) 0.66563(16) 0.0398(8) Uani 1 1 d . . .
H28A H -1.2197 0.0071 0.6328 0.048 Uiso 1 1 calc R . .
C29 C -1.2007(2) 0.01683(12) 0.72710(16) 0.0362(7) Uani 1 1 d . . .
H29A H -1.1212 0.0120 0.7367 0.043 Uiso 1 1 calc R . .
C30 C -1.2568(2) 0.02667(12) 0.77552(15) 0.0327(7) Uani 1 1 d . . .
H30A H -1.2155 0.0282 0.8179 0.039 Uiso 1 1 calc R . .
C31 C -1.3640(2) 0.05752(11) 0.87799(13) 0.0246(6) Uani 1 1 d . . .
C32 C -1.3206(2) 0.11820(12) 0.89333(14) 0.0325(7) Uani 1 1 d . . .
H32A H -1.3419 0.1519 0.8640 0.039 Uiso 1 1 calc R . .
C33 C -1.2473(2) 0.13077(13) 0.94994(15) 0.0388(8) Uani 1 1 d . . .
H33A H -1.2178 0.1725 0.9589 0.047 Uiso 1 1 calc R . .
C34 C -1.2173(2) 0.08273(13) 0.99335(15) 0.0390(8) Uani 1 1 d . . .
H34A H -1.1674 0.0914 1.0325 0.047 Uiso 1 1 calc R . .
C35 C -1.2593(2) 0.02215(13) 0.98015(15) 0.0373(7) Uani 1 1 d . . .
H35A H -1.2389 -0.0110 1.0103 0.045 Uiso 1 1 calc R . .
C36 C -1.3319(2) 0.00947(12) 0.92263(14) 0.0322(7) Uani 1 1 d . . .
H36A H -1.3600 -0.0325 0.9136 0.039 Uiso 1 1 calc R . .
C41 C -1.8938(2) 0.06478(11) 0.65782(13) 0.0240(6) Uani 1 1 d . . .
C42 C -1.9538(2) 0.01164(11) 0.63026(14) 0.0291(6) Uani 1 1 d . . .
H42A H -1.9980 0.0082 0.5886 0.035 Uiso 1 1 calc R . .
C43 C -1.9357(2) -0.03445(11) 0.67563(13) 0.0265(6) Uani 1 1 d . . .
H43A H -1.9660 -0.0764 0.6712 0.032 Uiso 1 1 calc R . .
C44 C -1.8836(2) 0.12933(11) 0.62905(13) 0.0238(6) Uani 1 1 d . . .
H44A H -1.8269 0.1538 0.6603 0.029 Uiso 1 1 calc R . .
C45 C -1.8351(2) 0.12183(11) 0.57049(14) 0.0272(6) Uani 1 1 d . . .
C46 C -1.9013(3) 0.11745(13) 0.51011(15) 0.0387(8) Uani 1 1 d . . .
H46A H -1.9809 0.1190 0.5041 0.046 Uiso 1 1 calc R . .
C47 C -1.8524(3) 0.11083(15) 0.45823(16) 0.0511(9) Uani 1 1 d . . .
H47A H -1.8989 0.1083 0.4171 0.061 Uiso 1 1 calc R . .
C48 C -1.7368(3) 0.10789(14) 0.46603(17) 0.0481(9) Uani 1 1 d . . .
H48A H -1.7036 0.1037 0.4305 0.058 Uiso 1 1 calc R . .
C49 C -1.6709(3) 0.11108(15) 0.52556(17) 0.0469(9) Uani 1 1 d . . .
H49A H -1.5913 0.1087 0.5314 0.056 Uiso 1 1 calc R . .
C50 C -1.7191(2) 0.11768(13) 0.57715(15) 0.0360(7) Uani 1 1 d . . .
H50A H -1.6720 0.1194 0.6181 0.043 Uiso 1 1 calc R . .
C51 C -1.9936(2) 0.16775(11) 0.61814(13) 0.0269(6) Uani 1 1 d . . .
C52 C -1.9976(2) 0.22646(12) 0.58891(15) 0.0374(7) Uani 1 1 d . . .
H52A H -1.9338 0.2412 0.5744 0.045 Uiso 1 1 calc R . .
C53 C -2.0932(3) 0.26418(15) 0.58048(17) 0.0500(9) Uani 1 1 d . . .
H53A H -2.0942 0.3046 0.5607 0.060 Uiso 1 1 calc R . .
C54 C -2.1870(3) 0.24327(15) 0.60064(17) 0.0494(9) Uani 1 1 d . . .
H54A H -2.2528 0.2690 0.5943 0.059 Uiso 1 1 calc R . .
C55 C -2.1847(2) 0.18496(15) 0.63003(17) 0.0457(8) Uani 1 1 d . . .
H55A H -2.2488 0.1702 0.6441 0.055 Uiso 1 1 calc R . .
C56 C -2.0873(2) 0.14762(13) 0.63895(15) 0.0362(7) Uani 1 1 d . . .
H56A H -2.0856 0.1077 0.6597 0.043 Uiso 1 1 calc R . .
C61 C -1.5727(2) 0.17940(12) 0.72578(14) 0.0317(7) Uani 1 1 d . . .
C62 C -1.5926(2) 0.12208(12) 0.92172(14) 0.0271(6) Uani 1 1 d . . .
H62A H -1.6101 0.0789 0.9285 0.032 Uiso 1 1 calc R . .
C63 C -1.4851(3) 0.12293(16) 1.02951(15) 0.0458(8) Uani 1 1 d . . .
H63A H -1.5116 0.0787 1.0283 0.069 Uiso 1 1 calc R . .
H63B H -1.5127 0.1464 1.0621 0.069 Uiso 1 1 calc R . .
H63C H -1.4027 0.1236 1.0391 0.069 Uiso 1 1 calc R . .
C64 C -1.4967(3) 0.21919(13) 0.96141(16) 0.0428(8) Uani 1 1 d . . .
H64A H -1.5296 0.2336 0.9185 0.064 Uiso 1 1 calc R . .
H64B H -1.4146 0.2229 0.9693 0.064 Uiso 1 1 calc R . .
H64C H -1.5253 0.2457 0.9917 0.064 Uiso 1 1 calc R . .
C65 C -1.7847(2) 0.23498(11) 0.78378(13) 0.0302(7) Uani 1 1 d . . .
H65A H -1.7058 0.2365 0.8002 0.036 Uiso 1 1 calc R . .
C66 C -1.7799(3) 0.35016(13) 0.78199(17) 0.0557(10) Uani 1 1 d . . .
H66A H -1.6994 0.3424 0.7982 0.084 Uiso 1 1 calc R . .
H66B H -1.8100 0.3748 0.8129 0.084 Uiso 1 1 calc R . .
H66C H -1.7907 0.3741 0.7424 0.084 Uiso 1 1 calc R . .
C67 C -1.9602(3) 0.29141(14) 0.74597(17) 0.0534(9) Uani 1 1 d . . .
H67A H -1.9897 0.2478 0.7406 0.080 Uiso 1 1 calc R . .
H67B H -1.9761 0.3133 0.7052 0.080 Uiso 1 1 calc R . .
H67C H -1.9962 0.3144 0.7756 0.080 Uiso 1 1 calc R . .
B1 B -1.8256(2) -0.04137(12) 0.79270(16) 0.0234(7) Uani 1 1 d . . .
H1 H -1.8562(17) -0.0921(9) 0.7948(10) 0.010(6) Uiso 1 1 d . . .
O3 O -1.5339(3) 0.35099(15) 0.89357(19) 0.1117(13) Uani 1 1 d . . .
N6 N -1.3705(4) 0.40768(16) 0.9098(2) 0.0850(12) Uani 1 1 d . . .
C68 C -1.4654(4) 0.3781(2) 0.8725(3) 0.0884(15) Uani 1 1 d . . .
H68A H -1.4751 0.3801 0.8280 0.106 Uiso 1 1 calc R . .
C69 C -1.3608(6) 0.4026(4) 0.9715(3) 0.156(3) Uani 1 1 d . . .
H69A H -1.2923 0.4245 0.9934 0.235 Uiso 1 1 calc R . .
H69B H -1.3566 0.3575 0.9835 0.235 Uiso 1 1 calc R . .
H69C H -1.4264 0.4221 0.9834 0.235 Uiso 1 1 calc R . .
C70 C -1.3026(4) 0.43888(19) 0.8758(3) 0.1020(18) Uani 1 1 d . . .
H70A H -1.2383 0.4580 0.9050 0.153 Uiso 1 1 calc R . .
H70B H -1.3461 0.4724 0.8500 0.153 Uiso 1 1 calc R . .
H70C H -1.2754 0.4083 0.8485 0.153 Uiso 1 1 calc R . .

loop_
_atom_site_aniso_label
_atom_site_aniso_U_11
_atom_site_aniso_U_22
_atom_site_aniso_U_33
_atom_site_aniso_U_23
_atom_site_aniso_U_13
_atom_site_aniso_U_12
Ni1 0.02068(16) 0.01869(15) 0.0216(2) 0.00067(13) 0.00180(14) -0.00115(12)
S1 0.0403(5) 0.0847(7) 0.0974(10) 0.0538(6) -0.0087(5) -0.0282(5)
O1 0.0285(10) 0.0270(9) 0.0231(13) 0.0008(8) -0.0002(9) -0.0040(7)
O2 0.0304(10) 0.0214(8) 0.0287(13) 0.0019(7) 0.0035(9) 0.0022(7)
N1 0.0231(11) 0.0210(10) 0.0216(15) 0.0014(8) 0.0029(10) -0.0006(8)
N2 0.0216(11) 0.0223(10) 0.0234(15) -0.0001(8) 0.0034(10) -0.0031(8)
N3 0.0275(12) 0.0265(11) 0.0262(16) 0.0041(9) 0.0024(11) -0.0012(9)
N4 0.0267(12) 0.0422(13) 0.0220(16) -0.0015(10) 0.0033(11) -0.0019(10)
N5 0.0533(16) 0.0235(11) 0.0289(17) 0.0012(9) 0.0068(13) 0.0056(10)
N21 0.0206(10) 0.0201(10) 0.0245(15) 0.0007(8) 0.0022(10) -0.0027(8)
N22 0.0243(11) 0.0194(10) 0.0251(15) 0.0020(8) 0.0019(10) -0.0015(8)
N41 0.0251(11) 0.0193(10) 0.0209(15) 0.0016(8) 0.0054(10) -0.0019(8)
N42 0.0235(11) 0.0194(10) 0.0243(15) 0.0008(8) 0.0026(10) -0.0036(8)
C1 0.0210(12) 0.0292(13) 0.0208(19) 0.0004(10) 0.0008(12) 0.0006(10)
C2 0.0246(13) 0.0385(15) 0.023(2) -0.0028(11) 0.0053(13) -0.0052(11)
C3 0.0235(13) 0.0309(13) 0.0253(19) 0.0015(11) 0.0029(13) -0.0074(10)
C4 0.0242(13) 0.0277(13) 0.0266(19) -0.0033(11) 0.0068(13) 0.0014(10)
C5 0.0307(14) 0.0301(13) 0.029(2) 0.0004(11) 0.0064(14) 0.0024(11)
C6 0.0465(18) 0.0359(15) 0.038(2) -0.0062(13) -0.0051(16) 0.0139(13)
C7 0.055(2) 0.0471(18) 0.056(3) -0.0107(16) 0.003(2) 0.0233(16)
C8 0.0389(17) 0.0507(19) 0.053(3) 0.0078(16) 0.0024(18) 0.0164(15)
C9 0.0322(16) 0.0522(18) 0.039(2) 0.0068(14) -0.0038(15) 0.0029(14)
C10 0.0342(16) 0.0403(15) 0.031(2) -0.0023(12) 0.0057(15) 0.0046(12)
C11 0.0249(13) 0.0278(13) 0.024(2) -0.0028(10) 0.0047(13) 0.0052(10)
C12 0.0308(15) 0.0322(14) 0.031(2) -0.0020(11) 0.0056(14) 0.0001(11)
C13 0.0304(15) 0.0340(15) 0.039(2) -0.0099(13) 0.0019(15) 0.0000(11)
C14 0.0365(16) 0.0437(16) 0.024(2) -0.0087(13) -0.0002(15) 0.0068(13)
C15 0.0464(18) 0.0407(16) 0.029(2) -0.0003(13) 0.0125(16) -0.0012(13)
C16 0.0322(15) 0.0359(14) 0.028(2) -0.0038(12) 0.0043(15) -0.0023(12)
C21 0.0224(13) 0.0270(12) 0.0189(18) 0.0015(10) 0.0032(12) 0.0015(10)
C22 0.0246(13) 0.0304(13) 0.030(2) 0.0004(11) 0.0026(13) 0.0064(11)
C23 0.0332(14) 0.0208(12) 0.0245(19) 0.0013(10) 0.0028(13) 0.0027(10)
C24 0.0205(13) 0.0257(12) 0.0256(19) 0.0012(10) 0.0029(12) 0.0010(10)
C25 0.0284(14) 0.0247(12) 0.026(2) 0.0009(10) 0.0018(14) -0.0002(10)
C26 0.0316(16) 0.0528(18) 0.034(2) 0.0001(14) 0.0062(16) -0.0026(13)
C27 0.055(2) 0.0561(19) 0.023(2) -0.0055(14) 0.0080(17) -0.0067(15)
C28 0.0487(19) 0.0367(15) 0.042(3) -0.0057(13) 0.0267(18) -0.0060(13)
C29 0.0340(16) 0.0332(15) 0.045(2) -0.0027(13) 0.0161(16) -0.0005(12)
C30 0.0289(15) 0.0354(14) 0.033(2) 0.0000(12) 0.0057(14) 0.0008(11)
C31 0.0183(12) 0.0318(13) 0.0242(19) -0.0005(11) 0.0054(12) 0.0013(10)
C32 0.0304(15) 0.0333(14) 0.033(2) 0.0035(12) 0.0042(14) -0.0009(11)
C33 0.0368(16) 0.0371(16) 0.039(2) -0.0062(13) 0.0016(16) -0.0065(13)
C34 0.0305(15) 0.0481(17) 0.033(2) -0.0087(13) -0.0048(15) -0.0011(13)
C35 0.0352(16) 0.0393(16) 0.034(2) 0.0049(13) 0.0001(15) 0.0028(12)
C36 0.0297(15) 0.0315(14) 0.032(2) -0.0004(12) 0.0002(14) -0.0007(11)
C41 0.0255(13) 0.0247(12) 0.0211(19) 0.0003(10) 0.0038(13) -0.0012(10)
C42 0.0337(15) 0.0311(13) 0.0182(19) -0.0007(11) -0.0043(13) -0.0048(11)
C43 0.0291(14) 0.0238(12) 0.0253(19) -0.0024(10) 0.0029(13) -0.0057(10)
C44 0.0251(13) 0.0274(13) 0.0173(18) 0.0029(10) 0.0010(12) -0.0034(10)
C45 0.0356(15) 0.0233(12) 0.023(2) -0.0006(10) 0.0059(14) -0.0053(10)
C46 0.0412(17) 0.0470(17) 0.026(2) -0.0042(13) 0.0036(17) -0.0140(13)
C47 0.071(2) 0.061(2) 0.018(2) -0.0094(14) 0.0036(19) -0.0188(17)
C48 0.068(2) 0.0489(18) 0.033(3) -0.0089(14) 0.025(2) -0.0121(16)
C49 0.0444(19) 0.057(2) 0.043(3) -0.0063(15) 0.0165(19) -0.0003(15)
C50 0.0376(16) 0.0482(16) 0.023(2) -0.0004(13) 0.0079(15) 0.0015(13)
C51 0.0274(14) 0.0310(13) 0.0192(19) 0.0001(10) -0.0022(13) 0.0003(10)
C52 0.0390(16) 0.0364(15) 0.035(2) 0.0117(13) 0.0043(15) 0.0001(12)
C53 0.050(2) 0.0437(17) 0.052(3) 0.0169(15) 0.0011(18) 0.0126(15)
C54 0.0392(18) 0.0526(19) 0.051(3) 0.0055(16) -0.0012(17) 0.0177(15)
C55 0.0323(16) 0.0561(19) 0.050(3) -0.0001(16) 0.0110(16) 0.0012(14)
C56 0.0341(15) 0.0364(15) 0.038(2) 0.0034(13) 0.0076(15) -0.0001(12)
C61 0.0261(14) 0.0370(15) 0.027(2) 0.0093(12) -0.0062(13) -0.0011(12)
C62 0.0231(13) 0.0290(13) 0.030(2) 0.0006(12) 0.0077(14) -0.0008(10)
C63 0.0396(18) 0.072(2) 0.024(2) 0.0097(15) 0.0031(16) 0.0063(15)
C64 0.0420(17) 0.0411(16) 0.042(2) -0.0092(14) 0.0027(16) -0.0123(13)
C65 0.0400(16) 0.0255(13) 0.0242(19) -0.0001(11) 0.0051(14) 0.0023(11)
C66 0.093(3) 0.0249(15) 0.049(3) -0.0034(14) 0.014(2) -0.0060(16)
C67 0.057(2) 0.0414(17) 0.060(3) 0.0085(16) 0.0072(19) 0.0232(15)
B1 0.0238(15) 0.0218(14) 0.024(2) 0.0025(11) 0.0034(14) -0.0033(11)
O3 0.101(2) 0.085(2) 0.167(4) 0.053(2) 0.068(3) 0.0091(19)
N6 0.097(3) 0.065(2) 0.113(4) 0.015(2) 0.067(3) 0.009(2)
C68 0.096(4) 0.067(3) 0.110(5) 0.021(3) 0.041(4) 0.011(3)
C69 0.193(7) 0.203(8) 0.084(5) 0.014(5) 0.053(5) 0.060(5)
C70 0.101(4) 0.060(3) 0.166(6) 0.032(3) 0.076(4) 0.005(2)

loop_
_atom_type_symbol
_atom_type_description
_atom_type_scat_dispersion_real
_atom_type_scat_dispersion_imag
_atom_type_scat_source
C C 0.0033 0.0016 'International Tables Vol C Tables 4.2.6.8 and 6.1.1.4'
H H 0.0000 0.0000 'International Tables Vol C Tables 4.2.6.8 and 6.1.1.4'
B B 0.0013 0.0007 'International Tables Vol C Tables 4.2.6.8 and 6.1.1.4'
N N 0.0061 0.0033 'International Tables Vol C Tables 4.2.6.8 and 6.1.1.4'
O O 0.0106 0.0060 'International Tables Vol C Tables 4.2.6.8 and 6.1.1.4'
S S 0.1246 0.1234 'International Tables Vol C Tables 4.2.6.8 and 6.1.1.4'
Ni Ni 0.3393 1.1124 'International Tables Vol C Tables 4.2.6.8 and 6.1.1.4'

loop_
_geom_angle_atom_site_label_1
_geom_angle_atom_site_label_2
_geom_angle_atom_site_label_3
_geom_angle
_geom_angle_site_symmetry_1
_geom_angle_site_symmetry_3
_geom_angle_publ_flag
N3 Ni1 O1 85.97(8) . . ?
N3 Ni1 O2 85.59(7) . . ?
O1 Ni1 O2 87.41(7) . . ?
N3 Ni1 N21 95.06(8) . . ?
O1 Ni1 N21 93.45(7) . . ?
O2 Ni1 N21 178.95(7) . . ?
N3 Ni1 N41 96.58(8) . . ?
O1 Ni1 N41 177.05(8) . . ?
O2 Ni1 N41 91.29(7) . . ?
N21 Ni1 N41 87.82(8) . . ?
N3 Ni1 N1 174.93(8) . . ?
O1 Ni1 N1 90.94(8) . . ?
O2 Ni1 N1 90.26(7) . . ?
N21 Ni1 N1 89.13(7) . . ?
N41 Ni1 N1 86.41(8) . . ?
C62 O1 Ni1 126.31(16) . . ?
C65 O2 Ni1 120.04(16) . . ?
C1 N1 N2 106.48(19) . . ?
C1 N1 Ni1 136.48(16) . . ?
N2 N1 Ni1 115.11(15) . . ?
C3 N2 N1 109.2(2) . . ?
C3 N2 B1 127.8(2) . . ?
N1 N2 B1 121.46(19) . . ?
C61 N3 Ni1 157.2(2) . . ?
C62 N4 C63 121.9(2) . . ?
C62 N4 C64 120.8(2) . . ?
C63 N4 C64 117.3(2) . . ?
C65 N5 C66 121.1(3) . . ?
C65 N5 C67 121.5(2) . . ?
C66 N5 C67 117.3(2) . . ?
C21 N21 N22 106.28(18) . . ?
C21 N21 Ni1 136.50(16) . . ?
N22 N21 Ni1 116.51(14) . . ?
C23 N22 N21 109.88(19) . . ?
C23 N22 B1 128.65(19) . . ?
N21 N22 B1 120.47(18) . . ?
C41 N41 N42 106.48(19) . . ?
C41 N41 Ni1 137.17(15) . . ?
N42 N41 Ni1 116.35(16) . . ?
C43 N42 N41 109.5(2) . . ?
C43 N42 B1 129.9(2) . . ?
N41 N42 B1 120.5(2) . . ?
N1 C1 C2 110.2(2) . . ?
N1 C1 C4 121.0(2) . . ?
C2 C1 C4 128.8(2) . . ?
C3 C2 C1 104.7(2) . . ?
N2 C3 C2 109.4(2) . . ?
C1 C4 C11 112.9(2) . . ?
C1 C4 C5 111.8(2) . . ?
C11 C4 C5 113.6(2) . . ?
C10 C5 C6 118.3(3) . . ?
C10 C5 C4 120.8(2) . . ?
C6 C5 C4 120.8(3) . . ?
C5 C6 C7 120.5(3) . . ?
C8 C7 C6 120.6(3) . . ?
C7 C8 C9 119.2(3) . . ?
C8 C9 C10 120.0(3) . . ?
C5 C10 C9 121.3(3) . . ?
C16 C11 C12 117.3(3) . . ?
C16 C11 C4 123.7(2) . . ?
C12 C11 C4 118.9(2) . . ?
C13 C12 C11 121.4(3) . . ?
C14 C13 C12 120.5(3) . . ?
C13 C14 C15 118.7(3) . . ?
C16 C15 C14 120.9(3) . . ?
C15 C16 C11 121.2(3) . . ?
N21 C21 C22 109.8(2) . . ?
N21 C21 C24 120.9(2) . . ?
C22 C21 C24 129.3(2) . . ?
C23 C22 C21 105.3(2) . . ?
N22 C23 C22 108.7(2) . . ?
C31 C24 C21 114.6(2) . . ?
C31 C24 C25 112.8(2) . . ?
C21 C24 C25 110.4(2) . . ?
C26 C25 C30 118.3(3) . . ?
C26 C25 C24 118.8(2) . . ?
C30 C25 C24 122.8(3) . . ?
C25 C26 C27 121.2(3) . . ?
C28 C27 C26 119.9(3) . . ?
C29 C28 C27 119.3(3) . . ?
C28 C29 C30 120.8(3) . . ?
C29 C30 C25 120.4(3) . . ?
C32 C31 C36 117.4(3) . . ?
C32 C31 C24 118.4(2) . . ?
C36 C31 C24 124.2(2) . . ?
C33 C32 C31 121.8(3) . . ?
C34 C33 C32 119.8(3) . . ?
C33 C34 C35 120.1(3) . . ?
C34 C35 C36 119.9(3) . . ?
C35 C36 C31 121.0(2) . . ?
N41 C41 C42 109.9(2) . . ?
N41 C41 C44 121.7(2) . . ?
C42 C41 C44 128.5(3) . . ?
C43 C42 C41 105.5(2) . . ?
N42 C43 C42 108.6(2) . . ?
C41 C44 C45 109.6(2) . . ?
C41 C44 C51 112.8(2) . . ?
C45 C44 C51 114.1(2) . . ?
C46 C45 C50 117.6(3) . . ?
C46 C45 C44 123.1(3) . . ?
C50 C45 C44 119.2(3) . . ?
C45 C46 C47 120.7(3) . . ?
C48 C47 C46 120.5(3) . . ?
C49 C48 C47 119.2(3) . . ?
C48 C49 C50 120.5(3) . . ?
C49 C50 C45 121.5(3) . . ?
C56 C51 C52 118.3(3) . . ?
C56 C51 C44 122.9(2) . . ?
C52 C51 C44 118.7(2) . . ?
C51 C52 C53 120.9(3) . . ?
C54 C53 C52 120.4(3) . . ?
C55 C54 C53 119.6(3) . . ?
C54 C55 C56 119.5(3) . . ?
C51 C56 C55 121.2(3) . . ?
N3 C61 S1 179.0(3) . . ?
O1 C62 N4 124.5(2) . . ?
O2 C65 N5 124.0(3) . . ?
H1 B1 N2 109.2(11) . . ?
H1 B1 N42 112.5(11) . . ?
N2 B1 N42 107.6(2) . . ?
H1 B1 N22 108.4(10) . . ?
N2 B1 N22 110.7(2) . . ?
N42 B1 N22 108.3(2) . . ?
C69 N6 C70 130.1(6) . . ?
C69 N6 C68 115.6(5) . . ?
C70 N6 C68 114.3(5) . . ?
O3 C68 N6 123.4(5) . . ?

loop_
_geom_bond_atom_site_label_1
_geom_bond_atom_site_label_2
_geom_bond_distance
_geom_bond_site_symmetry_2
_geom_bond_publ_flag
Ni1 N3 2.067(2) . ?
Ni1 O1 2.0906(18) . ?
Ni1 O2 2.0978(16) . ?
Ni1 N21 2.1160(19) . ?
Ni1 N41 2.116(2) . ?
Ni1 N1 2.142(2) . ?
S1 C61 1.637(3) . ?
O1 C62 1.242(3) . ?
O2 C65 1.246(3) . ?
N1 C1 1.340(3) . ?
N1 N2 1.371(3) . ?
N2 C3 1.344(3) . ?
N2 B1 1.533(4) . ?
N3 C61 1.153(3) . ?
N4 C62 1.315(3) . ?
N4 C63 1.457(4) . ?
N4 C64 1.458(3) . ?
N5 C65 1.318(3) . ?
N5 C66 1.456(4) . ?
N5 C67 1.459(4) . ?
N21 C21 1.342(3) . ?
N21 N22 1.366(3) . ?
N22 C23 1.344(3) . ?
N22 B1 1.543(3) . ?
N41 C41 1.336(3) . ?
N41 N42 1.370(2) . ?
N42 C43 1.342(3) . ?
N42 B1 1.538(4) . ?
C1 C2 1.402(3) . ?
C1 C4 1.511(3) . ?
C2 C3 1.368(4) . ?
C4 C11 1.534(4) . ?
C4 C5 1.542(3) . ?
C5 C10 1.380(4) . ?
C5 C6 1.388(4) . ?
C6 C7 1.392(4) . ?
C7 C8 1.377(5) . ?
C8 C9 1.383(4) . ?
C9 C10 1.390(4) . ?
C11 C16 1.392(4) . ?
C11 C12 1.395(3) . ?
C12 C13 1.389(4) . ?
C13 C14 1.379(4) . ?
C14 C15 1.386(4) . ?
C15 C16 1.382(4) . ?
C21 C22 1.401(3) . ?
C21 C24 1.514(3) . ?
C22 C23 1.365(3) . ?
C24 C31 1.511(4) . ?
C24 C25 1.537(4) . ?
C25 C26 1.383(4) . ?
C25 C30 1.390(3) . ?
C26 C27 1.387(4) . ?
C27 C28 1.385(4) . ?
C28 C29 1.371(4) . ?
C29 C30 1.388(4) . ?
C31 C32 1.390(3) . ?
C31 C36 1.395(4) . ?
C32 C33 1.380(4) . ?
C33 C34 1.375(4) . ?
C34 C35 1.377(4) . ?
C35 C36 1.391(4) . ?
C41 C42 1.394(3) . ?
C41 C44 1.508(3) . ?
C42 C43 1.364(4) . ?
C44 C45 1.523(4) . ?
C44 C51 1.537(3) . ?
C45 C46 1.387(4) . ?
C45 C50 1.390(4) . ?
C46 C47 1.392(4) . ?
C47 C48 1.381(5) . ?
C48 C49 1.369(5) . ?
C49 C50 1.381(4) . ?
C51 C56 1.381(4) . ?
C51 C52 1.382(4) . ?
C52 C53 1.386(4) . ?
C53 C54 1.380(4) . ?
C54 C55 1.377(4) . ?
C55 C56 1.399(4) . ?
B1 H1 1.13(2) . ?
O3 C68 1.181(5) . ?
N6 C69 1.326(6) . ?
N6 C70 1.387(5) . ?
N6 C68 1.404(6) . ?
